data_7021040
loop_
_publ_author_name
'Suttil, James A.'
'McGuinness, David S.'
'Gardiner, Michael G.'
'Evans, Stephen J.'

_publ_section_title
;
 Ethylene polymerisation and oligomerisation with arene-substituted
 phenoxy-imine complexes of titanium: investigation of multi-mechanism
 catalytic behaviour.
;
_journal_issue 12
_journal_name_full 'Dalton transactions (Cambridge, England : 2003)'
_journal_page_first 4185
_journal_page_last 4196
_journal_paper_doi 10.1039/c3dt32183e
_journal_volume 42
_journal_year 2013
_chemical_formula_sum 'C23 H30 Cl3 N O2 Ti'
_chemical_formula_weight 506.73
_chemical_name_systematic
;
?
;
_space_group_IT_number 61
_symmetry_cell_setting orthorhombic
_symmetry_Int_Tables_number 61
_symmetry_space_group_name_Hall '-P 2ac 2ab'
_symmetry_space_group_name_H-M 'P b c a'
_atom_sites_solution_hydrogens geom
_atom_sites_solution_primary direct
_atom_sites_solution_secondary difmap
_audit_creation_method SHELXL-97
_cell_angle_alpha 90.00
_cell_angle_beta 90.00
_cell_angle_gamma 90.00
_cell_formula_units_Z 8
_cell_length_a 20.373(3)
_cell_length_b 16.4210(15)
_cell_length_c 13.9580(16)
_cell_measurement_reflns_used 42177
_cell_measurement_temperature 100(2)
_cell_measurement_theta_max 26.70
_cell_measurement_theta_min 2.15
_cell_volume 4669.6(10)
_computing_cell_refinement XDS
_computing_data_collection BLU-ICE
_computing_data_reduction XDS
_computing_molecular_graphics
;
'X-SEED (Barbour, 2008) and ORTEPIII (Farrugia, 1998)'
;
_computing_publication_material 'WinGX (Farrugia, 1999)'
_computing_structure_refinement 'SHELXL-97 (Sheldrick, 1997)'
_computing_structure_solution 'SHELXS-97 (Sheldrick, 1990)'
_diffrn_ambient_temperature 100(2)
_diffrn_detector_area_resol_mean 'ADSC Q210'
_diffrn_measured_fraction_theta_full 0.979
_diffrn_measured_fraction_theta_max 0.979
_diffrn_measurement_device_type '3-BM1 Australian Synchrotron'
_diffrn_measurement_method Rotation
_diffrn_radiation_monochromator Si<111>
_diffrn_radiation_source 'synchrotron BM'
_diffrn_radiation_type Synchrotron
_diffrn_radiation_wavelength 0.70845
_diffrn_reflns_av_R_equivalents 0.0899
_diffrn_reflns_av_unetI/netI 0.0339
_diffrn_reflns_limit_h_max 23
_diffrn_reflns_limit_h_min -23
_diffrn_reflns_limit_k_max 18
_diffrn_reflns_limit_k_min -18
_diffrn_reflns_limit_l_max 15
_diffrn_reflns_limit_l_min -15
_diffrn_reflns_number 50366
_diffrn_reflns_theta_full 24.01
_diffrn_reflns_theta_max 24.01
_diffrn_reflns_theta_min 2.15
_exptl_absorpt_coefficient_mu 0.730
_exptl_absorpt_correction_type none
_exptl_crystal_colour red
_exptl_crystal_density_diffrn 1.442
_exptl_crystal_density_method 'not measured'
_exptl_crystal_description prism
_exptl_crystal_F_000 2112
_exptl_crystal_size_max 0.10
_exptl_crystal_size_mid 0.05
_exptl_crystal_size_min 0.05
_refine_diff_density_max 0.469
_refine_diff_density_min -0.813
_refine_diff_density_rms 0.116
_refine_ls_extinction_method none
_refine_ls_goodness_of_fit_ref 1.227
_refine_ls_hydrogen_treatment constr
_refine_ls_matrix_type full
_refine_ls_number_parameters 281
_refine_ls_number_reflns 3624
_refine_ls_number_restraints 0
_refine_ls_restrained_S_all 1.227
_refine_ls_R_factor_all 0.0836
_refine_ls_R_factor_gt 0.0786
_refine_ls_shift/su_max 0.000
_refine_ls_shift/su_mean 0.000
_refine_ls_structure_factor_coef Fsqd
_refine_ls_weighting_details 'calc w=1/[\s^2^(Fo^2^)+(0.0000P)^2^+47.3269P] where P=(Fo^2^+2Fc^2^)/3'
_refine_ls_weighting_scheme calc
_refine_ls_wR_factor_gt 0.1720
_refine_ls_wR_factor_ref 0.1741
_reflns_number_gt 3310
_reflns_number_total 3624
_reflns_threshold_expression >2sigma(I)
_cod_data_source_file c3dt32183e.txt
_cod_data_source_block d:\15js30\re\temp
_cod_original_cell_volume 4669.6(9)
_cod_database_code 7021040

loop_
_symmetry_equiv_pos_as_xyz
'x, y, z'
'-x+1/2, -y, z+1/2'
'x+1/2, -y+1/2, -z'
'-x, y+1/2, -z+1/2'
'-x, -y, -z'
'x-1/2, y, -z-1/2'
'-x-1/2, y-1/2, z'
'x, -y-1/2, z-1/2'

loop_
_atom_site_label
_atom_site_type_symbol
_atom_site_fract_x
_atom_site_fract_y
_atom_site_fract_z
_atom_site_U_iso_or_equiv
_atom_site_adp_type
_atom_site_occupancy
_atom_site_symmetry_multiplicity
_atom_site_calc_flag
_atom_site_refinement_flags
_atom_site_disorder_assembly
_atom_site_disorder_group
Ti1 Ti 0.24460(5) 0.20203(6) 0.77432(8) 0.0170(3) Uani 1 1 d . B .
Cl1 Cl 0.29274(9) 0.24073(11) 0.91243(12) 0.0298(4) Uani 1 1 d . . .
Cl2 Cl 0.16143(8) 0.29514(10) 0.78784(12) 0.0274(4) Uani 1 1 d . . .
Cl3 Cl 0.17801(8) 0.10172(10) 0.82370(12) 0.0300(4) Uani 1 1 d . . .
O1 O 0.30840(19) 0.1320(2) 0.7472(3) 0.0141(9) Uani 1 1 d . . .
O2 O 0.2969(2) 0.2947(2) 0.7051(3) 0.0199(9) Uani 1 1 d . . .
N1 N 0.2169(2) 0.1777(3) 0.6279(4) 0.0149(11) Uani 1 1 d . . .
C1 C 0.3254(3) 0.0716(4) 0.6885(4) 0.0153(13) Uani 1 1 d . B .
C2 C 0.2926(3) 0.0664(4) 0.6019(4) 0.0155(13) Uani 1 1 d . . .
C3 C 0.3106(3) 0.0069(4) 0.5377(4) 0.0179(13) Uani 1 1 d . B .
H3 H 0.2889 0.0030 0.4776 0.021 Uiso 1 1 calc R . .
C4 C 0.3597(3) -0.0465(4) 0.5602(5) 0.0190(14) Uani 1 1 d . . .
H4 H 0.3727 -0.0873 0.5158 0.023 Uiso 1 1 calc R B .
C5 C 0.3901(3) -0.0406(3) 0.6474(4) 0.0164(13) Uani 1 1 d . B .
H5 H 0.4237 -0.0788 0.6623 0.020 Uiso 1 1 calc R . .
C6 C 0.3747(3) 0.0173(3) 0.7140(4) 0.0140(12) Uani 1 1 d . . .
C7 C 0.4075(3) 0.0216(4) 0.8111(4) 0.0171(13) Uani 1 1 d . B .
C8 C 0.4382(3) 0.1039(4) 0.8296(5) 0.0240(15) Uani 1 1 d . . .
H8A H 0.4045 0.1463 0.8246 0.036 Uiso 1 1 calc R B .
H8B H 0.4727 0.1140 0.7821 0.036 Uiso 1 1 calc R . .
H8C H 0.4573 0.1047 0.8940 0.036 Uiso 1 1 calc R . .
C9 C 0.3562(3) 0.0037(4) 0.8881(4) 0.0218(14) Uani 1 1 d . . .
H9A H 0.3367 -0.0499 0.8763 0.033 Uiso 1 1 calc R B .
H9B H 0.3219 0.0454 0.8861 0.033 Uiso 1 1 calc R . .
H9C H 0.3772 0.0040 0.9512 0.033 Uiso 1 1 calc R . .
C10 C 0.4616(3) -0.0420(4) 0.8201(5) 0.0233(15) Uani 1 1 d . . .
H10A H 0.4432 -0.0963 0.8090 0.035 Uiso 1 1 calc R B .
H10B H 0.4806 -0.0396 0.8846 0.035 Uiso 1 1 calc R . .
H10C H 0.4959 -0.0309 0.7726 0.035 Uiso 1 1 calc R . .
C11 C 0.2421(3) 0.1223(3) 0.5762(4) 0.0159(13) Uani 1 1 d . B .
H11 H 0.2252 0.1174 0.5130 0.019 Uiso 1 1 calc R . .
C12 C 0.1658(3) 0.2258(4) 0.5792(5) 0.0192(14) Uani 1 1 d . B .
H12A H 0.1739 0.2255 0.5093 0.023 Uiso 1 1 calc R . .
H12B H 0.1677 0.2829 0.6017 0.023 Uiso 1 1 calc R . .
C13 C 0.0985(3) 0.1910(4) 0.5994(5) 0.0230(14) Uani 1 1 d . . .
H13A H 0.0939 0.1374 0.5677 0.028 Uiso 1 1 calc R B .
H13B H 0.0928 0.1833 0.6692 0.028 Uiso 1 1 calc R . .
C14 C 0.0471(3) 0.2481(4) 0.5624(5) 0.0217(14) Uani 1 1 d . B .
C15 C 0.0438(3) 0.2655(5) 0.4677(5) 0.0319(17) Uani 1 1 d . . .
H15 H 0.0732 0.2398 0.4244 0.038 Uiso 1 1 calc R B .
C16 C -0.0018(4) 0.3200(5) 0.4339(6) 0.042(2) Uani 1 1 d . B .
H16 H -0.0037 0.3315 0.3672 0.051 Uiso 1 1 calc R . .
C17 C -0.0434(4) 0.3571(5) 0.4936(6) 0.041(2) Uani 1 1 d . . .
H17 H -0.0741 0.3958 0.4700 0.049 Uiso 1 1 calc R B .
C18 C -0.0413(3) 0.3389(4) 0.5895(6) 0.0349(19) Uani 1 1 d . B .
H18 H -0.0718 0.3635 0.6320 0.042 Uiso 1 1 calc R . .
C19 C 0.0044(3) 0.2854(4) 0.6243(5) 0.0226(14) Uani 1 1 d . . .
H19 H 0.0065 0.2743 0.6910 0.027 Uiso 1 1 calc R B .
C20 C 0.3565(3) 0.2769(4) 0.6521(5) 0.0233(15) Uani 1 1 d . B .
H20A H 0.3476 0.2378 0.5996 0.028 Uiso 1 1 calc R A 1
H20B H 0.3904 0.2535 0.6948 0.028 Uiso 1 1 calc R A 1
C21A C 0.3784(5) 0.3567(5) 0.6129(6) 0.050(2) Uani 0.36(3) 1 d P B 2
H21A H 0.4203 0.3733 0.6430 0.060 Uiso 0.36(3) 1 calc PR B 2
H21B H 0.3853 0.3525 0.5428 0.060 Uiso 0.36(3) 1 calc PR B 2
C21B C 0.3784(5) 0.3567(5) 0.6129(6) 0.050(2) Uani 0.64(3) 1 d P B 1
H21C H 0.3615 0.3647 0.5470 0.060 Uiso 0.64(3) 1 calc PR B 1
H21D H 0.4269 0.3600 0.6115 0.060 Uiso 0.64(3) 1 calc PR B 1
C22A C 0.3344(13) 0.4085(15) 0.631(2) 0.026(7) Uani 0.36(3) 1 d P B 2
H22A H 0.3049 0.4139 0.5747 0.032 Uiso 0.36(3) 1 calc PR B 2
H22B H 0.3549 0.4622 0.6429 0.032 Uiso 0.36(3) 1 calc PR B 2
C22B C 0.3497(7) 0.4213(8) 0.6814(17) 0.034(4) Uani 0.64(3) 1 d P B 1
H22C H 0.3817 0.4358 0.7320 0.040 Uiso 0.64(3) 1 calc PR B 1
H22D H 0.3371 0.4712 0.6461 0.040 Uiso 0.64(3) 1 calc PR B 1
C23A C 0.2931(4) 0.3817(4) 0.7215(5) 0.0309(17) Uani 0.36(3) 1 d P B 2
H23A H 0.3141 0.3981 0.7825 0.037 Uiso 0.36(3) 1 calc PR B 2
H23B H 0.2474 0.4021 0.7194 0.037 Uiso 0.36(3) 1 calc PR B 2
C23B C 0.2931(4) 0.3817(4) 0.7215(5) 0.0309(17) Uani 0.64(3) 1 d P B 1
H23C H 0.2527 0.4036 0.6916 0.037 Uiso 0.64(3) 1 calc PR B 1
H23D H 0.2909 0.3926 0.7912 0.037 Uiso 0.64(3) 1 calc PR B 1

loop_
_atom_site_aniso_label
_atom_site_aniso_U_11
_atom_site_aniso_U_22
_atom_site_aniso_U_33
_atom_site_aniso_U_23
_atom_site_aniso_U_13
_atom_site_aniso_U_12
Ti1 0.0221(6) 0.0169(6) 0.0120(6) 0.0007(4) 0.0031(5) 0.0063(5)
Cl1 0.0384(9) 0.0348(9) 0.0162(8) -0.0098(7) -0.0035(7) 0.0119(8)
Cl2 0.0313(9) 0.0271(9) 0.0238(9) 0.0002(7) 0.0052(7) 0.0134(7)
Cl3 0.0279(9) 0.0317(9) 0.0304(10) 0.0164(7) 0.0074(7) 0.0024(7)
O1 0.019(2) 0.014(2) 0.010(2) -0.0018(16) -0.0007(16) 0.0033(17)
O2 0.023(2) 0.016(2) 0.020(2) -0.0023(18) 0.0028(18) -0.0005(18)
N1 0.013(2) 0.017(3) 0.014(3) 0.000(2) 0.005(2) 0.000(2)
C1 0.018(3) 0.016(3) 0.011(3) -0.001(2) 0.005(2) 0.000(2)
C2 0.015(3) 0.015(3) 0.017(3) 0.002(2) 0.000(2) 0.000(2)
C3 0.019(3) 0.020(3) 0.015(3) -0.004(2) -0.001(2) -0.003(3)
C4 0.025(3) 0.013(3) 0.019(3) 0.003(2) 0.006(3) 0.000(3)
C5 0.017(3) 0.012(3) 0.020(3) 0.003(2) 0.004(3) 0.001(2)
C6 0.015(3) 0.013(3) 0.014(3) 0.004(2) 0.001(2) 0.004(2)
C7 0.021(3) 0.016(3) 0.015(3) 0.000(2) 0.000(3) 0.002(3)
C8 0.023(3) 0.021(3) 0.027(4) -0.002(3) -0.005(3) -0.006(3)
C9 0.028(3) 0.024(3) 0.014(3) 0.002(3) -0.002(3) -0.002(3)
C10 0.019(3) 0.020(3) 0.031(4) -0.002(3) -0.006(3) 0.008(3)
C11 0.020(3) 0.015(3) 0.013(3) 0.004(2) -0.002(2) -0.001(3)
C12 0.012(3) 0.024(3) 0.022(3) 0.005(3) -0.002(2) -0.004(2)
C13 0.018(3) 0.019(3) 0.032(4) 0.000(3) 0.000(3) 0.002(3)
C14 0.014(3) 0.018(3) 0.033(4) 0.000(3) -0.001(3) 0.000(3)
C15 0.026(4) 0.044(5) 0.026(4) -0.008(3) -0.007(3) 0.007(3)
C16 0.031(4) 0.059(5) 0.037(5) 0.003(4) -0.014(4) 0.003(4)
C17 0.025(4) 0.035(4) 0.062(6) 0.004(4) -0.016(4) 0.003(3)
C18 0.021(4) 0.024(4) 0.060(6) -0.007(4) 0.004(3) -0.001(3)
C19 0.020(3) 0.019(3) 0.029(4) -0.005(3) 0.003(3) -0.002(3)
C20 0.020(3) 0.029(4) 0.021(4) 0.000(3) 0.006(3) -0.003(3)
C21A 0.082(7) 0.028(4) 0.039(5) -0.006(4) 0.024(5) -0.028(5)
C21B 0.082(7) 0.028(4) 0.039(5) -0.006(4) 0.024(5) -0.028(5)
C22A 0.031(13) 0.024(12) 0.024(16) 0.008(11) 0.002(11) -0.004(10)
C22B 0.040(8) 0.020(6) 0.042(12) 0.001(6) -0.008(7) -0.010(5)
C23A 0.036(4) 0.015(3) 0.041(5) -0.001(3) -0.004(3) -0.001(3)
C23B 0.036(4) 0.015(3) 0.041(5) -0.001(3) -0.004(3) -0.001(3)

loop_
_atom_type_symbol
_atom_type_description
_atom_type_scat_dispersion_real
_atom_type_scat_dispersion_imag
_atom_type_scat_source
C C 0.0033 0.0016 'International Tables Vol C Tables 4.2.6.8 and 6.1.1.4'
H H 0.0000 0.0000 'International Tables Vol C Tables 4.2.6.8 and 6.1.1.4'
N N 0.0061 0.0033 'International Tables Vol C Tables 4.2.6.8 and 6.1.1.4'
O O 0.0106 0.0060 'International Tables Vol C Tables 4.2.6.8 and 6.1.1.4'
Cl Cl 0.1484 0.1585 'International Tables Vol C Tables 4.2.6.8 and 6.1.1.4'
Ti Ti 0.2776 0.4457 'International Tables Vol C Tables 4.2.6.8 and 6.1.1.4'

loop_
_geom_angle_atom_site_label_1
_geom_angle_atom_site_label_2
_geom_angle_atom_site_label_3
_geom_angle
O1 Ti1 O2 89.99(17)
O1 Ti1 N1 82.55(18)
O2 Ti1 N1 80.25(17)
O1 Ti1 Cl3 91.86(14)
O2 Ti1 Cl3 169.58(14)
N1 Ti1 Cl3 89.82(14)
O1 Ti1 Cl1 92.64(14)
O2 Ti1 Cl1 88.18(13)
N1 Ti1 Cl1 167.43(14)
Cl3 Ti1 Cl1 101.98(8)
O1 Ti1 Cl2 172.42(15)
O2 Ti1 Cl2 85.95(12)
N1 Ti1 Cl2 90.44(14)
Cl3 Ti1 Cl2 91.00(7)
Cl1 Ti1 Cl2 93.62(7)
C1 O1 Ti1 143.4(4)
C23A O2 C20 109.0(5)
C23A O2 Ti1 128.0(4)
C20 O2 Ti1 120.9(4)
C11 N1 C12 114.1(5)
C11 N1 Ti1 124.3(4)
C12 N1 Ti1 121.5(4)
O1 C1 C2 117.3(5)
O1 C1 C6 120.5(5)
C2 C1 C6 122.2(5)
C3 C2 C1 119.0(5)
C3 C2 C11 119.1(6)
C1 C2 C11 121.9(6)
C4 C3 C2 120.0(6)
C4 C3 H3 120.0
C2 C3 H3 120.0
C5 C4 C3 119.4(6)
C5 C4 H4 120.3
C3 C4 H4 120.3
C6 C5 C4 123.3(6)
C6 C5 H5 118.3
C4 C5 H5 118.3
C5 C6 C1 116.0(5)
C5 C6 C7 122.7(5)
C1 C6 C7 121.2(5)
C8 C7 C6 112.2(5)
C8 C7 C10 107.4(5)
C6 C7 C10 111.2(5)
C8 C7 C9 109.7(5)
C6 C7 C9 108.6(5)
C10 C7 C9 107.8(5)
C7 C8 H8A 109.5
C7 C8 H8B 109.5
H8A C8 H8B 109.5
C7 C8 H8C 109.5
H8A C8 H8C 109.5
H8B C8 H8C 109.5
C7 C9 H9A 109.5
C7 C9 H9B 109.5
H9A C9 H9B 109.5
C7 C9 H9C 109.5
H9A C9 H9C 109.5
H9B C9 H9C 109.5
C7 C10 H10A 109.5
C7 C10 H10B 109.5
H10A C10 H10B 109.5
C7 C10 H10C 109.5
H10A C10 H10C 109.5
H10B C10 H10C 109.5
N1 C11 C2 127.7(6)
N1 C11 H11 116.1
C2 C11 H11 116.1
N1 C12 C13 110.7(5)
N1 C12 H12A 109.5
C13 C12 H12A 109.5
N1 C12 H12B 109.5
C13 C12 H12B 109.5
H12A C12 H12B 108.1
C14 C13 C12 109.5(5)
C14 C13 H13A 109.8
C12 C13 H13A 109.8
C14 C13 H13B 109.8
C12 C13 H13B 109.8
H13A C13 H13B 108.2
C15 C14 C19 119.3(6)
C15 C14 C13 120.2(6)
C19 C14 C13 120.5(6)
C14 C15 C16 120.5(7)
C14 C15 H15 119.8
C16 C15 H15 119.8
C17 C16 C15 120.7(8)
C17 C16 H16 119.6
C15 C16 H16 119.6
C16 C17 C18 119.3(7)
C16 C17 H17 120.4
C18 C17 H17 120.4
C19 C18 C17 120.5(7)
C19 C18 H18 119.7
C17 C18 H18 119.7
C18 C19 C14 119.7(7)
C18 C19 H19 120.2
C14 C19 H19 120.2
O2 C20 C21A 105.0(6)
O2 C20 H20A 110.7
C21A C20 H20A 110.7
O2 C20 H20B 110.7
C21A C20 H20B 110.7
H20A C20 H20B 108.8
C22A C21A C20 108.0(12)
C22A C21A H21A 110.1
C20 C21A H21A 110.1
C22A C21A H21B 110.1
C20 C21A H21B 110.1
H21A C21A H21B 108.4
C21A C22A C23A 110.4(15)
C21A C22A H22A 109.6
C23A C22A H22A 109.6
C21A C22A H22B 109.6
C23A C22A H22B 109.6
H22A C22A H22B 108.1
H22C C22B H22D 109.0
O2 C23A C22A 96.8(11)
O2 C23A H23A 112.4
C22A C23A H23A 112.4
O2 C23A H23B 112.4
C22A C23A H23B 112.4
H23A C23A H23B 110.0

loop_
_geom_bond_atom_site_label_1
_geom_bond_atom_site_label_2
_geom_bond_distance
Ti1 O1 1.776(4)
Ti1 O2 2.095(4)
Ti1 N1 2.158(5)
Ti1 Cl3 2.242(2)
Ti1 Cl1 2.254(2)
Ti1 Cl2 2.2900(18)
O1 C1 1.333(7)
O2 C23A 1.448(8)
O2 C20 1.452(7)
N1 C11 1.270(8)
N1 C12 1.472(8)
C1 C2 1.383(8)
C1 C6 1.390(8)
C2 C3 1.374(8)
C2 C11 1.425(8)
C3 C4 1.368(9)
C3 H3 0.9500
C4 C5 1.368(9)
C4 H4 0.9500
C5 C6 1.367(8)
C5 H5 0.9500
C6 C7 1.513(8)
C7 C8 1.511(8)
C7 C10 1.524(8)
C7 C9 1.526(8)
C8 H8A 0.9800
C8 H8B 0.9800
C8 H8C 0.9800
C9 H9A 0.9800
C9 H9B 0.9800
C9 H9C 0.9800
C10 H10A 0.9800
C10 H10B 0.9800
C10 H10C 0.9800
C11 H11 0.9500
C12 C13 1.512(8)
C12 H12A 0.9900
C12 H12B 0.9900
C13 C14 1.496(9)
C13 H13A 0.9900
C13 H13B 0.9900
C14 C15 1.354(10)
C14 C19 1.371(9)
C15 C16 1.374(10)
C15 H15 0.9500
C16 C17 1.337(12)
C16 H16 0.9500
C17 C18 1.371(12)
C17 H17 0.9500
C18 C19 1.369(10)
C18 H18 0.9500
C19 H19 0.9500
C20 C21A 1.489(10)
C20 H20A 0.9900
C20 H20B 0.9900
C21A C22A 1.26(2)
C21A H21A 0.9900
C21A H21B 0.9900
C22A C23A 1.58(2)
C22A H22A 0.9900
C22A H22B 0.9900
C22B H22C 0.9900
C22B H22D 0.9900
C23A H23A 0.9900
C23A H23B 0.9900

loop_
_geom_torsion_atom_site_label_1
_geom_torsion_atom_site_label_2
_geom_torsion_atom_site_label_3
_geom_torsion_atom_site_label_4
_geom_torsion
O2 Ti1 O1 C1 -102.1(6)
N1 Ti1 O1 C1 -21.9(6)
Cl3 Ti1 O1 C1 67.6(6)
Cl1 Ti1 O1 C1 169.7(6)
Cl2 Ti1 O1 C1 -44.5(15)
O1 Ti1 O2 C23A -154.6(5)
N1 Ti1 O2 C23A 122.9(5)
Cl3 Ti1 O2 C23A 105.1(8)
Cl1 Ti1 O2 C23A -62.0(5)
Cl2 Ti1 O2 C23A 31.8(5)
O1 Ti1 O2 C20 7.1(4)
N1 Ti1 O2 C20 -75.3(4)
Cl3 Ti1 O2 C20 -93.2(8)
Cl1 Ti1 O2 C20 99.8(4)
Cl2 Ti1 O2 C20 -166.5(4)
O1 Ti1 N1 C11 9.3(5)
O2 Ti1 N1 C11 100.6(5)
Cl3 Ti1 N1 C11 -82.6(5)
Cl1 Ti1 N1 C11 77.4(9)
Cl2 Ti1 N1 C11 -173.6(5)
O1 Ti1 N1 C12 -170.7(4)
O2 Ti1 N1 C12 -79.4(4)
Cl3 Ti1 N1 C12 97.4(4)
Cl1 Ti1 N1 C12 -102.6(7)
Cl2 Ti1 N1 C12 6.4(4)
Ti1 O1 C1 C2 20.9(9)
Ti1 O1 C1 C6 -159.9(5)
O1 C1 C2 C3 177.3(5)
C6 C1 C2 C3 -1.9(9)
O1 C1 C2 C11 -0.8(8)
C6 C1 C2 C11 180.0(6)
C1 C2 C3 C4 0.7(9)
C11 C2 C3 C4 178.9(6)
C2 C3 C4 C5 0.7(9)
C3 C4 C5 C6 -1.0(9)
C4 C5 C6 C1 -0.1(9)
C4 C5 C6 C7 178.3(6)
O1 C1 C6 C5 -177.6(5)
C2 C1 C6 C5 1.5(9)
O1 C1 C6 C7 3.9(9)
C2 C1 C6 C7 -176.9(5)
C5 C6 C7 C8 124.3(6)
C1 C6 C7 C8 -57.4(7)
C5 C6 C7 C10 4.0(8)
C1 C6 C7 C10 -177.7(5)
C5 C6 C7 C9 -114.4(6)
C1 C6 C7 C9 63.9(7)
C12 N1 C11 C2 179.4(6)
Ti1 N1 C11 C2 -0.6(9)
C3 C2 C11 N1 175.9(6)
C1 C2 C11 N1 -5.9(10)
C11 N1 C12 C13 93.8(6)
Ti1 N1 C12 C13 -86.1(6)
N1 C12 C13 C14 171.1(5)
C12 C13 C14 C15 61.9(8)
C12 C13 C14 C19 -115.9(7)
C19 C14 C15 C16 0.1(11)
C13 C14 C15 C16 -177.7(7)
C14 C15 C16 C17 0.3(12)
C15 C16 C17 C18 -1.5(12)
C16 C17 C18 C19 2.3(11)
C17 C18 C19 C14 -1.9(10)
C15 C14 C19 C18 0.7(10)
C13 C14 C19 C18 178.5(6)
C23A O2 C20 C21A -15.9(7)
Ti1 O2 C20 C21A 179.2(5)
O2 C20 C21A C22A -7(2)
C20 C21A C22A C23A 25(3)
C20 O2 C23A C22A 27.3(14)
Ti1 O2 C23A C22A -169.3(13)
C21A C22A C23A O2 -33(3)
